data_2221906
loop_
_publ_author_name
'\<Svorc, \<Lubom\'ir'
'Vr\'abel, Viktor'
'Marchal\'in, \<Stefan'
'\<Saf\'a\<r, Peter'
'Ko\<z\'i\<sek, Jozef'

_publ_section_title
;
 (7<i>R</i>,8<i>S</i>,8a<i>S</i>)-8-Hydroxy-7-phenylperhydroindolizin-3-one
;
_journal_coeditor_code BG2260
_journal_issue 6
_journal_name_full 'Acta Crystallographica Section E'
_journal_page_first o1368
_journal_page_last o1369
_journal_paper_doi 10.1107/S1600536809018455
_journal_volume 65
_journal_year 2009
_chemical_formula_iupac 'C14 H17 N O2'
_chemical_formula_moiety 'C14 H17 N O2'
_chemical_formula_sum 'C14 H17 N O2'
_chemical_formula_weight 231.29
_chemical_name_systematic
;
(7<i>R</i>,8<i>S</i>,8a<i>S</i>)-8-Hydroxy-7-phenylperhydroindolizin-3-one
;
_space_group_IT_number 29
_symmetry_cell_setting orthorhombic
_symmetry_space_group_name_Hall 'P 2c -2ac'
_symmetry_space_group_name_H-M 'P c a 21'
_atom_sites_solution_hydrogens geom
_atom_sites_solution_primary direct
_atom_sites_solution_secondary difmap
_audit_creation_method SHELXL97
_cell_angle_alpha 90.00
_cell_angle_beta 90.00
_cell_angle_gamma 90.00
_cell_formula_units_Z 4
_cell_length_a 11.4164(3)
_cell_length_b 6.6372(2)
_cell_length_c 15.5118(4)
_cell_measurement_reflns_used 13180
_cell_measurement_temperature 298(2)
_cell_measurement_theta_max 29.37
_cell_measurement_theta_min 3.33
_cell_volume 1175.37(6)
_computing_cell_refinement 'CrysAlis RED (Oxford Diffraction, 2006)'
_computing_data_collection 'CrysAlis CCD (Oxford Diffraction, 2006)'
_computing_data_reduction 'CrysAlis RED (Oxford Diffraction, 2006)'
_computing_molecular_graphics 'DIAMOND (Brandenburg, 2001)'
_computing_publication_material 'enCIFer (Allen <i>et al.</i>,  2004)'
_computing_structure_refinement 'SHELXL97 (Sheldrick, 2008)'
_computing_structure_solution 'SHELXS97 (Sheldrick, 2008)'
_diffrn_ambient_temperature 298(2)
_diffrn_detector_area_resol_mean 10.4340
_diffrn_measured_fraction_theta_full 0.998
_diffrn_measured_fraction_theta_max 0.967
_diffrn_measurement_device_type 'Oxford Diffraction Gemini R CCD'
_diffrn_measurement_method
;
Rotation method data acquisition using \w and \f
;
_diffrn_radiation_monochromator graphite
_diffrn_radiation_source 'fine-focus sealed tube'
_diffrn_radiation_type MoK\a
_diffrn_radiation_wavelength 0.71073
_diffrn_reflns_av_R_equivalents 0.0228
_diffrn_reflns_av_sigmaI/netI 0.0230
_diffrn_reflns_limit_h_max 15
_diffrn_reflns_limit_h_min -15
_diffrn_reflns_limit_k_max 9
_diffrn_reflns_limit_k_min -9
_diffrn_reflns_limit_l_max 21
_diffrn_reflns_limit_l_min -20
_diffrn_reflns_number 26298
_diffrn_reflns_theta_full 25.00
_diffrn_reflns_theta_max 29.44
_diffrn_reflns_theta_min 3.55
_diffrn_standards_decay_% 0
_diffrn_standards_number 0
_exptl_absorpt_coefficient_mu 0.087
_exptl_absorpt_correction_T_max 0.9888
_exptl_absorpt_correction_T_min 0.9011
_exptl_absorpt_correction_type analytical
_exptl_absorpt_process_details '(Clark & Reid, 1995)'
_exptl_crystal_colour white
_exptl_crystal_density_diffrn 1.307
_exptl_crystal_density_method 'not measured'
_exptl_crystal_description block
_exptl_crystal_F_000 496
_exptl_crystal_size_max 0.60
_exptl_crystal_size_mid 0.56
_exptl_crystal_size_min 0.13
_refine_diff_density_max 0.171
_refine_diff_density_min -0.122
_refine_ls_extinction_coef 0.014(4)
_refine_ls_extinction_expression Fc^*^=kFc[1+0.001xFc^2^\l^3^/sin(2\q)]^-1/4^
_refine_ls_extinction_method 'SHELXL97 (Sheldrick, 2008)'
_refine_ls_goodness_of_fit_ref 1.026
_refine_ls_hydrogen_treatment constr
_refine_ls_matrix_type full
_refine_ls_number_parameters 157
_refine_ls_number_reflns 1632
_refine_ls_number_restraints 1
_refine_ls_restrained_S_all 1.026
_refine_ls_R_factor_all 0.0710
_refine_ls_R_factor_gt 0.0348
_refine_ls_shift/su_max 0.000
_refine_ls_shift/su_mean 0.000
_refine_ls_structure_factor_coef Fsqd
_refine_ls_weighting_details 'calc w = 1/[\s^2^(Fo^2^)+(0.0644P)^2^+0.0334P] where P=(Fo^2^+2Fc^2^)/3'
_refine_ls_weighting_scheme calc
_refine_ls_wR_factor_gt 0.0892
_refine_ls_wR_factor_ref 0.1006
_reflns_number_gt 1128
_reflns_number_total 1632
_reflns_threshold_expression I>2\s(I)
_cod_data_source_file bg2260.cif
_cod_data_source_block I
_cod_original_cell_volume 1175.38(6)
_cod_database_code 2221906
_cod_database_fobs_code 2221906

loop_
_symmetry_equiv_pos_as_xyz
'x, y, z'
'-x, -y, z+1/2'
'x+1/2, -y, z'
'-x+1/2, y, z+1/2'

loop_
_atom_site_type_symbol
_atom_site_label
_atom_site_fract_x
_atom_site_fract_y
_atom_site_fract_z
_atom_site_U_iso_or_equiv
_atom_site_adp_type
_atom_site_calc_flag
_atom_site_refinement_flags
_atom_site_occupancy
_atom_site_disorder_assembly
_atom_site_disorder_group
C C2 0.2640(2) -0.3204(3) 0.32882(13) 0.0425(5) Uani d . 1 . .
C C3 0.21718(19) -0.1773(3) 0.26133(17) 0.0490(5) Uani d . 1 . .
H H3A 0.1398 -0.1296 0.2773 0.059 Uiso calc R 1 . .
H H3B 0.2121 -0.2438 0.2058 0.059 Uiso calc R 1 . .
C C4 0.3027(2) -0.0043(4) 0.25750(16) 0.0590(6) Uani d . 1 . .
H H4A 0.2626 0.1227 0.2670 0.071 Uiso calc R 1 . .
H H4B 0.3409 0.0003 0.2017 0.071 Uiso calc R 1 . .
C C5 0.3932(2) -0.0428(3) 0.32948(15) 0.0466(5) Uani d . 1 . .
H H5 0.4708 -0.0578 0.3033 0.056 Uiso calc R 1 . .
C C6 0.40010(17) 0.1156(3) 0.40092(13) 0.0400(4) Uani d . 1 . .
H H6 0.4340 0.2393 0.3771 0.048 Uiso calc R 1 . .
C C7 0.47970(18) 0.0382(3) 0.47386(13) 0.0421(5) Uani d . 1 . .
H H7 0.5558 0.0075 0.4478 0.051 Uiso calc R 1 . .
C C8 0.4309(2) -0.1608(3) 0.50890(16) 0.0514(6) Uani d . 1 . .
H H8A 0.4814 -0.2100 0.5545 0.062 Uiso calc R 1 . .
H H8B 0.3537 -0.1378 0.5332 0.062 Uiso calc R 1 . .
C C9 0.4226(2) -0.3184(3) 0.43821(15) 0.0557(6) Uani d . 1 . .
H H9A 0.5006 -0.3569 0.4197 0.067 Uiso calc R 1 . .
H H9B 0.3832 -0.4375 0.4600 0.067 Uiso calc R 1 . .
C C10 0.50152(16) 0.1935(3) 0.54318(14) 0.0407(5) Uani d . 1 . .
C C11 0.42606(19) 0.2235(4) 0.61193(16) 0.0507(5) Uani d . 1 . .
H H11 0.3582 0.1464 0.6159 0.061 Uiso calc R 1 . .
C C12 0.4494(2) 0.3654(4) 0.67466(16) 0.0580(6) Uani d . 1 . .
H H12 0.3976 0.3833 0.7203 0.070 Uiso calc R 1 . .
C C13 0.5498(2) 0.4808(4) 0.66972(17) 0.0599(7) Uani d . 1 . .
H H13 0.5662 0.5754 0.7122 0.072 Uiso calc R 1 . .
C C14 0.6248(2) 0.4553(4) 0.60216(17) 0.0623(7) Uani d . 1 . .
H H14 0.6919 0.5343 0.5982 0.075 Uiso calc R 1 . .
C C15 0.60156(19) 0.3120(4) 0.53928(16) 0.0501(5) Uani d . 1 . .
H H15 0.6538 0.2951 0.4938 0.060 Uiso calc R 1 . .
N N1 0.35736(17) -0.2359(3) 0.36550(12) 0.0473(4) Uani d . 1 . .
O O1 0.22237(14) -0.4869(2) 0.34724(11) 0.0545(5) Uani d . 1 . .
O O2 0.28771(12) 0.1598(2) 0.43433(11) 0.0496(4) Uani d . 1 . .
H H2 0.2647 0.2673 0.4146 0.074 Uiso calc R 1 . .

loop_
_atom_site_aniso_label
_atom_site_aniso_U_11
_atom_site_aniso_U_22
_atom_site_aniso_U_33
_atom_site_aniso_U_12
_atom_site_aniso_U_13
_atom_site_aniso_U_23
C2 0.0503(12) 0.0381(10) 0.0391(11) 0.0064(9) 0.0004(9) -0.0066(9)
C3 0.0507(13) 0.0483(11) 0.0480(12) 0.0040(9) -0.0032(10) 0.0014(10)
C4 0.0858(18) 0.0477(12) 0.0436(12) -0.0088(11) -0.0148(13) 0.0042(10)
C5 0.0585(13) 0.0404(10) 0.0408(10) -0.0013(9) -0.0015(10) 0.0023(9)
C6 0.0488(11) 0.0331(10) 0.0382(10) -0.0015(8) 0.0012(9) 0.0038(8)
C7 0.0395(10) 0.0449(12) 0.0419(11) 0.0035(8) -0.0023(9) -0.0003(9)
C8 0.0681(15) 0.0384(11) 0.0478(11) 0.0032(10) -0.0163(11) 0.0054(9)
C9 0.0736(15) 0.0366(11) 0.0570(14) 0.0078(9) -0.0211(12) 0.0039(10)
C10 0.0405(10) 0.0417(11) 0.0397(10) 0.0017(8) -0.0059(9) 0.0024(8)
C11 0.0523(11) 0.0496(12) 0.0501(12) 0.0022(9) 0.0080(11) -0.0004(10)
C12 0.0783(16) 0.0509(12) 0.0447(12) 0.0132(12) 0.0045(12) -0.0045(11)
C13 0.0818(17) 0.0480(12) 0.0500(13) 0.0058(11) -0.0209(13) -0.0055(11)
C14 0.0621(14) 0.0556(14) 0.0693(16) -0.0098(11) -0.0195(14) 0.0004(12)
C15 0.0453(11) 0.0587(13) 0.0464(12) -0.0024(10) -0.0031(10) 0.0035(10)
N1 0.0593(11) 0.0359(9) 0.0465(9) 0.0005(8) -0.0100(8) 0.0014(8)
O1 0.0640(11) 0.0413(8) 0.0582(11) -0.0047(6) -0.0065(8) 0.0027(7)
O2 0.0456(8) 0.0486(8) 0.0546(9) 0.0083(6) 0.0023(7) 0.0085(7)

loop_
_atom_type_symbol
_atom_type_description
_atom_type_scat_dispersion_real
_atom_type_scat_dispersion_imag
_atom_type_scat_source
C C 0.0033 0.0000 'International Tables Vol C Tables 4.2.6.8 and 6.1.1.4'
H H 0.0000 0.0000 'International Tables Vol C Tables 4.2.6.8 and 6.1.1.4'
N N 0.0061 0.0000 'International Tables Vol C Tables 4.2.6.8 and 6.1.1.4'
O O 0.0106 0.0000 'International Tables Vol C Tables 4.2.6.8 and 6.1.1.4'

loop_
_geom_angle_atom_site_label_1
_geom_angle_atom_site_label_2
_geom_angle_atom_site_label_3
_geom_angle_site_symmetry_1
_geom_angle_site_symmetry_3
_geom_angle
_geom_angle_publ_flag
O1 C2 N1 . . 125.78(19) ?
O1 C2 C3 . . 125.9(2) ?
N1 C2 C3 . . 108.33(17) ?
C2 C3 C4 . . 106.09(18) ?
C2 C3 H3A . . 110.5 ?
C4 C3 H3A . . 110.5 ?
C2 C3 H3B . . 110.5 ?
C4 C3 H3B . . 110.5 ?
H3A C3 H3B . . 108.7 ?
C3 C4 C5 . . 106.18(18) ?
C3 C4 H4A . . 110.5 ?
C5 C4 H4A . . 110.5 ?
C3 C4 H4B . . 110.5 ?
C5 C4 H4B . . 110.5 ?
H4A C4 H4B . . 108.7 ?
N1 C5 C6 . . 109.98(17) ?
N1 C5 C4 . . 103.63(18) ?
C6 C5 C4 . . 116.45(19) ?
N1 C5 H5 . . 108.8 ?
C6 C5 H5 . . 108.8 ?
C4 C5 H5 . . 108.8 ?
O2 C6 C5 . . 111.15(17) ?
O2 C6 C7 . . 109.59(16) ?
C5 C6 C7 . . 109.49(16) ?
O2 C6 H6 . . 108.9 ?
C5 C6 H6 . . 108.9 ?
C7 C6 H6 . . 108.9 ?
C10 C7 C6 . . 113.12(15) ?
C10 C7 C8 . . 113.31(18) ?
C6 C7 C8 . . 109.48(17) ?
C10 C7 H7 . . 106.8 ?
C6 C7 H7 . . 106.8 ?
C8 C7 H7 . . 106.8 ?
C9 C8 C7 . . 111.1(2) ?
C9 C8 H8A . . 109.4 ?
C7 C8 H8A . . 109.4 ?
C9 C8 H8B . . 109.4 ?
C7 C8 H8B . . 109.4 ?
H8A C8 H8B . . 108.0 ?
N1 C9 C8 . . 109.40(16) ?
N1 C9 H9A . . 109.8 ?
C8 C9 H9A . . 109.8 ?
N1 C9 H9B . . 109.8 ?
C8 C9 H9B . . 109.8 ?
H9A C9 H9B . . 108.2 ?
C11 C10 C15 . . 117.7(2) ?
C11 C10 C7 . . 122.92(19) ?
C15 C10 C7 . . 119.4(2) ?
C10 C11 C12 . . 121.4(2) ?
C10 C11 H11 . . 119.3 ?
C12 C11 H11 . . 119.3 ?
C13 C12 C11 . . 120.0(2) ?
C13 C12 H12 . . 120.0 ?
C11 C12 H12 . . 120.0 ?
C14 C13 C12 . . 119.7(2) ?
C14 C13 H13 . . 120.2 ?
C12 C13 H13 . . 120.2 ?
C13 C14 C15 . . 120.3(2) ?
C13 C14 H14 . . 119.9 ?
C15 C14 H14 . . 119.9 ?
C10 C15 C14 . . 121.0(2) ?
C10 C15 H15 . . 119.5 ?
C14 C15 H15 . . 119.5 ?
C2 N1 C5 . . 115.52(17) ?
C2 N1 C9 . . 125.54(18) ?
C5 N1 C9 . . 118.92(18) ?
C6 O2 H2 . . 109.5 ?

loop_
_geom_bond_atom_site_label_1
_geom_bond_atom_site_label_2
_geom_bond_site_symmetry_2
_geom_bond_distance
_geom_bond_publ_flag
C2 O1 . 1.237(2) ?
C2 N1 . 1.332(3) ?
C2 C3 . 1.511(3) ?
C3 C4 . 1.508(3) ?
C3 H3A . 0.9700 ?
C3 H3B . 0.9700 ?
C4 C5 . 1.542(3) ?
C4 H4A . 0.9700 ?
C4 H4B . 0.9700 ?
C5 N1 . 1.457(3) ?
C5 C6 . 1.530(3) ?
C5 H5 . 0.9800 ?
C6 O2 . 1.414(2) ?
C6 C7 . 1.540(3) ?
C6 H6 . 0.9800 ?
C7 C10 . 1.510(3) ?
C7 C8 . 1.533(3) ?
C7 H7 . 0.9800 ?
C8 C9 . 1.518(3) ?
C8 H8A . 0.9700 ?
C8 H8B . 0.9700 ?
C9 N1 . 1.458(3) ?
C9 H9A . 0.9700 ?
C9 H9B . 0.9700 ?
C10 C11 . 1.385(3) ?
C10 C15 . 1.388(3) ?
C11 C12 . 1.380(3) ?
C11 H11 . 0.9300 ?
C12 C13 . 1.380(4) ?
C12 H12 . 0.9300 ?
C13 C14 . 1.364(4) ?
C13 H13 . 0.9300 ?
C14 C15 . 1.388(3) ?
C14 H14 . 0.9300 ?
C15 H15 . 0.9300 ?
O2 H2 . 0.8200 ?

loop_
_geom_hbond_atom_site_label_D
_geom_hbond_atom_site_label_H
_geom_hbond_atom_site_label_A
_geom_hbond_site_symmetry_A
_geom_hbond_distance_DH
_geom_hbond_distance_HA
_geom_hbond_distance_DA
_geom_hbond_angle_DHA
O2 H2 O1 1_565 0.82 2.00 2.807(2) 169.9

loop_
_geom_torsion_atom_site_label_1
_geom_torsion_atom_site_label_2
_geom_torsion_atom_site_label_3
_geom_torsion_atom_site_label_4
_geom_torsion_site_symmetry_1
_geom_torsion_site_symmetry_2
_geom_torsion_site_symmetry_3
_geom_torsion_site_symmetry_4
_geom_torsion
_geom_torsion_publ_flag
O1 C2 C3 C4 . . . . -175.3(2) ?
N1 C2 C3 C4 . . . . 5.1(2) ?
C2 C3 C4 C5 . . . . -4.7(2) ?
C3 C4 C5 N1 . . . . 2.8(2) ?
C3 C4 C5 C6 . . . . -118.0(2) ?
N1 C5 C6 O2 . . . . -67.5(2) ?
C4 C5 C6 O2 . . . . 50.0(2) ?
N1 C5 C6 C7 . . . . 53.7(2) ?
C4 C5 C6 C7 . . . . 171.18(18) ?
O2 C6 C7 C10 . . . . -63.7(2) ?
C5 C6 C7 C10 . . . . 174.18(17) ?
O2 C6 C7 C8 . . . . 63.7(2) ?
C5 C6 C7 C8 . . . . -58.4(2) ?
C10 C7 C8 C9 . . . . -174.06(18) ?
C6 C7 C8 C9 . . . . 58.6(2) ?
C7 C8 C9 N1 . . . . -52.9(3) ?
C6 C7 C10 C11 . . . . 85.3(2) ?
C8 C7 C10 C11 . . . . -40.0(3) ?
C6 C7 C10 C15 . . . . -95.1(2) ?
C8 C7 C10 C15 . . . . 139.5(2) ?
C15 C10 C11 C12 . . . . -0.3(3) ?
C7 C10 C11 C12 . . . . 179.3(2) ?
C10 C11 C12 C13 . . . . -0.1(4) ?
C11 C12 C13 C14 . . . . 0.7(4) ?
C12 C13 C14 C15 . . . . -1.0(4) ?
C11 C10 C15 C14 . . . . 0.0(3) ?
C7 C10 C15 C14 . . . . -179.6(2) ?
C13 C14 C15 C10 . . . . 0.6(3) ?
O1 C2 N1 C5 . . . . 176.9(2) ?
C3 C2 N1 C5 . . . . -3.5(2) ?
O1 C2 N1 C9 . . . . -4.6(3) ?
C3 C2 N1 C9 . . . . 175.0(2) ?
C6 C5 N1 C2 . . . . 125.53(19) ?
C4 C5 N1 C2 . . . . 0.4(2) ?
C6 C5 N1 C9 . . . . -53.1(3) ?
C4 C5 N1 C9 . . . . -178.2(2) ?
C8 C9 N1 C2 . . . . -126.4(2) ?
C8 C9 N1 C5 . . . . 52.1(3) ?

loop_
_cod_related_entry_id
_cod_related_entry_database
_cod_related_entry_code
1 ChemSpider 24539644
